data_7160967
loop_
_publ_author_name
'Alam, Safiul'
'Khan, Aminur'
'Mallick, Asifur Rahaman'
'Islam, Md Samiul'
'Sarkar, Abhimanyu'
'Show, Bibhutibhushan'
'Ahmed, Jakir'
'Kumar, Amit'
'Maruani, Antoine'
'Dhimane, Hamid'

_publ_section_title
;
 Synthesis of carbazoles <i>via</i> aryl C-H activation triggered by
 surfactant-associated palladium nanoparticles under microwave-assisted
 heating.
;
_journal_issue 6
_journal_name_full 'Organic &amp; biomolecular chemistry'
_journal_page_first 1279
_journal_page_last 1294
_journal_paper_doi 10.1039/d5ob01749a
_journal_volume 24
_journal_year 2026
_chemical_formula_moiety '0.5(Br4 Pd0.999), C19 H42 N'
_chemical_formula_sum 'C19 H42 Br2 N Pd0.5'
_chemical_formula_weight 497.55
_chemical_name_systematic SB_JA_61
_space_group_crystal_system triclinic
_space_group_IT_number 2
_space_group_name_Hall '-P 1'
_space_group_name_H-M_alt 'P -1'
_atom_sites_solution_hydrogens geom
_audit_creation_date 2025-10-13
_audit_creation_method
;
Olex2 1.5
(compiled 2023.03.06 svn.rbb2c1857 for OlexSys, GUI svn.r6748)
;
_audit_update_record
;
2025-10-13 deposited with the CCDC.	2025-12-23 downloaded from the CCDC.
;
_cell_angle_alpha 84.934(4)
_cell_angle_beta 82.326(4)
_cell_angle_gamma 88.275(4)
_cell_formula_units_Z 4
_cell_length_a 8.8718(10)
_cell_length_b 13.5374(15)
_cell_length_c 19.143(2)
_cell_measurement_reflns_used 9907
_cell_measurement_temperature 101.00
_cell_measurement_theta_max 29.113
_cell_measurement_theta_min 2.680
_cell_volume 2269.2(4)
_computing_cell_refinement 'SAINT V8.40B (?, 2016)'
_computing_data_reduction 'SAINT V8.40B (?, 2016)'
_computing_molecular_graphics 'Olex2 1.5 (Dolomanov et al., 2009)'
_computing_publication_material 'Olex2 1.5 (Dolomanov et al., 2009)'
_computing_structure_refinement 'SHELXL 2018/3 (Sheldrick, 2015)'
_computing_structure_solution 'SHELXT 2018/2 (Sheldrick, 2018)'
_diffrn_ambient_temperature 101.00
_diffrn_detector 'Bruker APEX2 area detector'
_diffrn_detector_area_resol_mean 7.9
_diffrn_detector_type 'CCD area detector'
_diffrn_measured_fraction_theta_full 1.000
_diffrn_measured_fraction_theta_max 1.000
_diffrn_measurement_device 'three-circle diffractometer'
_diffrn_measurement_device_type 'Bruker SMART APEX2 area detector'
_diffrn_measurement_method '\w and \f scans'
_diffrn_radiation_monochromator 'mirror optics'
_diffrn_radiation_probe x-ray
_diffrn_radiation_type MoK\a
_diffrn_radiation_wavelength 0.71073
_diffrn_reflns_av_R_equivalents 0.0711
_diffrn_reflns_av_unetI/netI 0.0492
_diffrn_reflns_Laue_measured_fraction_full 1.000
_diffrn_reflns_Laue_measured_fraction_max 1.000
_diffrn_reflns_limit_h_max 10
_diffrn_reflns_limit_h_min -10
_diffrn_reflns_limit_k_max 16
_diffrn_reflns_limit_k_min -16
_diffrn_reflns_limit_l_max 22
_diffrn_reflns_limit_l_min -22
_diffrn_reflns_number 57238
_diffrn_reflns_point_group_measured_fraction_full 1.000
_diffrn_reflns_point_group_measured_fraction_max 1.000
_diffrn_reflns_theta_full 25.023
_diffrn_reflns_theta_max 25.023
_diffrn_reflns_theta_min 1.929
_diffrn_source 'microfocus sealed X-ray tube'
_diffrn_source_type 'Incoatec I\ms'
_exptl_absorpt_coefficient_mu 3.956
_exptl_absorpt_correction_T_max 0.7459
_exptl_absorpt_correction_T_min 0.5311
_exptl_absorpt_correction_type multi-scan
_exptl_absorpt_process_details
;
SADABS-2016/2 (Bruker,2016/2) was used for absorption correction.
wR2(int) was 0.0906 before and 0.0698 after correction.
The Ratio of minimum to maximum transmission is 0.7120.
The \l/2 correction factor is Not present.
;
_exptl_crystal_colour 'clear yellowish colourless'
_exptl_crystal_colour_lustre clear
_exptl_crystal_colour_modifier yellowish
_exptl_crystal_colour_primary colourless
_exptl_crystal_density_diffrn 1.456
_exptl_crystal_description plate
_exptl_crystal_F_000 1024
_exptl_crystal_preparation 'Dissolved in DCM'
_exptl_crystal_recrystallization_method 'Slow evaporation'
_exptl_crystal_size_max 0.8
_exptl_crystal_size_mid 0.5
_exptl_crystal_size_min 0.1
_refine_diff_density_max 2.153
_refine_diff_density_min -1.165
_refine_diff_density_rms 0.132
_refine_ls_extinction_method none
_refine_ls_goodness_of_fit_ref 1.023
_refine_ls_hydrogen_treatment constr
_refine_ls_matrix_type full
_refine_ls_number_parameters 418
_refine_ls_number_reflns 8014
_refine_ls_number_restraints 302
_refine_ls_restrained_S_all 1.025
_refine_ls_R_factor_all 0.0689
_refine_ls_R_factor_gt 0.0484
_refine_ls_shift/su_max 0.001
_refine_ls_shift/su_mean 0.000
_refine_ls_structure_factor_coef Fsqd
_refine_ls_weighting_details 'w=1/[\s^2^(Fo^2^)+(0.0484P)^2^+15.4257P] where P=(Fo^2^+2Fc^2^)/3'
_refine_ls_weighting_scheme calc
_refine_ls_wR_factor_gt 0.1196
_refine_ls_wR_factor_ref 0.1357
_reflns_Friedel_coverage 0.000
_reflns_number_gt 6241
_reflns_number_total 8014
_reflns_threshold_expression 'I > 2\s(I)'
_cod_data_source_file d5ob01749a2.cif
_cod_data_source_block sb_ja_61
_cod_original_formula_sum 'C19 H42 Br2 N Pd0.50'
_cod_database_code 7160967
_shelx_shelxl_version_number 2018/3
_shelx_space_group_comment
;
The symmetry employed for this shelxl refinement is uniquely defined
by the following loop, which should always be used as a source of
symmetry information in preference to the above space-group names.
They are only intended as comments.
;
_olex2_refinement_description
;
1. Fixed Uiso
 At 1.2 times of:
  All C(H,H) groups
 At 1.5 times of:
  All C(H,H,H) groups
2. Uiso/Uaniso restraints and constraints
C014 \\sim C015 \\sim C016 \\sim C017 \\sim C018: within 2A with sigma of 0.02
and sigma for terminal atoms of 0.05 within 2A
Uanis(C016) \\sim Ueq: with sigma of 0.01 and sigma for terminal atoms of 0.02
Uanis(C018) \\sim Ueq: with sigma of 0.01 and sigma for terminal atoms of 0.02
Uanis(C019) \\sim Ueq: with sigma of 0.01 and sigma for terminal atoms of 0.02
Uanis(C017) \\sim Ueq: with sigma of 0.02 and sigma for terminal atoms of 0.04
Uanis(C01A) \\sim Ueq: with sigma of 0.01 and sigma for terminal atoms of 0.02
3. Rigid body (RIGU) restrains
 All non-hydrogen atoms
 with sigma for 1-2 distances of 0.004 and sigma for 1-3 distances of 0.004
4.a Secondary CH2 refined with riding coordinates:
 C009(H00A,H00B), C00B(H00F,H00G), C00C(H00H,H00I), C00E(H00M,H00N), C00F(H00O,
 H00P), C00H(H00T,H00U), C00I(H00V,H00W), C00J(H00X,H00Y), C00L(H00Z,HB),
 C00M(H00,HC), C00N(H1,HD), C00O(H2,HE), C00P(H3,HF), C00R(H4,HI), C00T(H10,HL),
  C00U(H5,HM), C00V(H11,HN), C00W(H12,HO), C00Y(H13,HR), C00Z(H14,HS),
 C010(H01A,H01B), C011(H01C,H01D), C012(H01E,H01F), C013(H01G,H01H), C014(H01I,
 H01J), C015(H01K,H01L), C016(H01M,H01N), C017(H01O,H01P), C018(H01Q,H01R),
 C019(H01S,H01T)
4.b Idealised Me refined as rotating group:
 C00A(H00C,H00D,H00E), C00D(H00J,H00K,H00L), C00G(H00Q,H00R,H00S), C00K(H7,H,
 HA), C00Q(H8,HG,HH), C00S(H9,HJ,HK), C00X(H6,HP,HQ), C01A(H01U,H01V,H01W)
;
_olex2_exptl_crystal_mounting_method 'Standard Crystal mounting'
_olex2_submission_special_instructions 'No special instructions were received'

loop_
_space_group_symop_operation_xyz
'x, y, z'
'-x, -y, -z'

loop_
_atom_site_label
_atom_site_type_symbol
_atom_site_fract_x
_atom_site_fract_y
_atom_site_fract_z
_atom_site_U_iso_or_equiv
_atom_site_adp_type
_atom_site_occupancy
_atom_site_site_symmetry_order
_atom_site_calc_flag
_atom_site_refinement_flags_posn
_atom_site_refinement_flags_adp
_atom_site_refinement_flags_occupancy
_atom_site_disorder_assembly
_atom_site_disorder_group
Pd01 Pd -0.500000 0.500000 0.500000 0.0184(2) Uani 1.000(3) 2 d S . . . .
Pd02 Pd 0.000000 1.000000 0.500000 0.0340(2) Uani 1 2 d S . P . .
Br03 Br -0.50719(7) 0.60820(4) 0.39144(3) 0.02723(16) Uani 1 1 d . . . . .
Br04 Br -0.22804(6) 0.52421(4) 0.49300(4) 0.03299(18) Uani 1 1 d . . . . .
Br05 Br -0.27598(8) 1.01888(5) 0.51439(4) 0.0420(2) Uani 1 1 d . . . . .
Br06 Br 0.01376(9) 1.09130(5) 0.38431(4) 0.0446(2) Uani 1 1 d . . . . .
N007 N -0.0452(5) 0.2530(3) 0.6115(2) 0.0191(9) Uani 1 1 d . . . . .
N008 N -0.5280(6) 0.7577(4) 0.6072(3) 0.0343(12) Uani 1 1 d . . . . .
C009 C 0.1109(6) 0.2051(4) 0.6129(3) 0.0227(12) Uani 1 1 d . . . . .
H00A H 0.187969 0.256282 0.596325 0.027 Uiso 1 1 calc R U . . .
H00B H 0.123400 0.153925 0.578604 0.027 Uiso 1 1 calc R U . . .
C00A C -0.0704(6) 0.2770(4) 0.5363(3) 0.0231(12) Uani 1 1 d . . . . .
H00C H 0.010525 0.320276 0.512141 0.035 Uiso 1 1 calc R U . . .
H00D H -0.169120 0.310983 0.534696 0.035 Uiso 1 1 calc R U . . .
H00E H -0.068987 0.215613 0.512655 0.035 Uiso 1 1 calc R U . . .
C00B C 0.1446(6) 0.1571(4) 0.6842(3) 0.0239(12) Uani 1 1 d . . . . .
H00F H 0.083770 0.096516 0.697170 0.029 Uiso 1 1 calc R U . . .
H00G H 0.116824 0.203552 0.721176 0.029 Uiso 1 1 calc R U . . .
C00C C 0.5290(6) 0.0555(4) 0.7415(3) 0.0242(12) Uani 1 1 d . . . . .
H00H H 0.574067 0.041898 0.693063 0.029 Uiso 1 1 calc R U . . .
H00I H 0.568307 0.119844 0.751307 0.029 Uiso 1 1 calc R U . . .
C00D C -0.1679(6) 0.1849(4) 0.6468(3) 0.0256(12) Uani 1 1 d . . . . .
H00J H -0.158023 0.121698 0.625165 0.038 Uiso 1 1 calc R U . . .
H00K H -0.267590 0.215381 0.641083 0.038 Uiso 1 1 calc R U . . .
H00L H -0.158346 0.173153 0.697308 0.038 Uiso 1 1 calc R U . . .
C00E C 0.3136(6) 0.1306(4) 0.6793(3) 0.0242(12) Uani 1 1 d . . . . .
H00M H 0.371952 0.192578 0.674056 0.029 Uiso 1 1 calc R U . . .
H00N H 0.343684 0.095396 0.636207 0.029 Uiso 1 1 calc R U . . .
C00F C 0.3568(6) 0.0657(4) 0.7432(3) 0.0240(12) Uani 1 1 d . . . . .
H00O H 0.313226 -0.000901 0.743875 0.029 Uiso 1 1 calc R U . . .
H00P H 0.312612 0.095207 0.787055 0.029 Uiso 1 1 calc R U . . .
C00G C -0.0561(7) 0.3476(4) 0.6481(3) 0.0256(12) Uani 1 1 d . . . . .
H00Q H -0.046389 0.332157 0.698292 0.038 Uiso 1 1 calc R U . . .
H00R H -0.154656 0.380354 0.643449 0.038 Uiso 1 1 calc R U . . .
H00S H 0.025830 0.391713 0.626250 0.038 Uiso 1 1 calc R U . . .
C00H C 0.7564(6) -0.0279(4) 0.7902(3) 0.0260(12) Uani 1 1 d . . . . .
H00T H 0.802222 -0.026868 0.740090 0.031 Uiso 1 1 calc R U . . .
H00U H 0.788244 0.032888 0.809053 0.031 Uiso 1 1 calc R U . . .
C00I C 0.8195(6) -0.1172(4) 0.8310(3) 0.0252(12) Uani 1 1 d . . . . .
H00V H 0.786763 -0.178210 0.812716 0.030 Uiso 1 1 calc R U . . .
H00W H 0.775691 -0.117720 0.881328 0.030 Uiso 1 1 calc R U . . .
C00J C 0.5834(6) -0.0247(4) 0.7932(3) 0.0258(12) Uani 1 1 d . . . . .
H00X H 0.548933 -0.089880 0.782383 0.031 Uiso 1 1 calc R U . . .
H00Y H 0.536945 -0.012814 0.841741 0.031 Uiso 1 1 calc R U . . .
C00K C -0.4413(9) 0.7733(5) 0.5354(3) 0.0390(15) Uani 1 1 d . . . . .
H7 H -0.500070 0.817099 0.505131 0.059 Uiso 1 1 calc R U . . .
H H -0.422675 0.709362 0.515180 0.059 Uiso 1 1 calc R U . . .
HA H -0.343864 0.803835 0.538471 0.059 Uiso 1 1 calc R U . . .
C00L C 0.9927(6) -0.1194(4) 0.8261(3) 0.0254(12) Uani 1 1 d . . . . .
H00Z H 1.036296 -0.119983 0.775700 0.031 Uiso 1 1 calc R U . . .
HB H 1.025349 -0.057771 0.843409 0.031 Uiso 1 1 calc R U . . .
C00M C 1.0579(6) -0.2076(4) 0.8676(3) 0.0261(12) Uani 1 1 d . . . . .
H00 H 1.013628 -0.207802 0.917921 0.031 Uiso 1 1 calc R U . . .
HC H 1.027196 -0.269440 0.849770 0.031 Uiso 1 1 calc R U . . .
C00N C 1.2301(6) -0.2074(4) 0.8629(3) 0.0274(13) Uani 1 1 d . . . . .
H1 H 1.260706 -0.144131 0.878705 0.033 Uiso 1 1 calc R U . . .
HD H 1.274099 -0.209802 0.812698 0.033 Uiso 1 1 calc R U . . .
C00O C 1.5441(6) -0.3726(4) 0.9436(3) 0.0257(12) Uani 1 1 d . . . . .
H2 H 1.518119 -0.437073 0.927964 0.031 Uiso 1 1 calc R U . . .
HE H 1.501150 -0.371097 0.993930 0.031 Uiso 1 1 calc R U . . .
C00P C 1.4705(6) -0.2902(4) 0.9006(3) 0.0258(12) Uani 1 1 d . . . . .
H3 H 1.512848 -0.292740 0.850250 0.031 Uiso 1 1 calc R U . . .
HF H 1.499184 -0.225946 0.915568 0.031 Uiso 1 1 calc R U . . .
C00Q C -0.5386(8) 0.8533(4) 0.6417(4) 0.0377(16) Uani 1 1 d . . . . .
H8 H -0.436167 0.875021 0.645983 0.057 Uiso 1 1 calc R U . . .
HG H -0.597358 0.843462 0.688791 0.057 Uiso 1 1 calc R U . . .
HH H -0.589370 0.903945 0.612724 0.057 Uiso 1 1 calc R U . . .
C00R C 1.2976(6) -0.2928(4) 0.9065(3) 0.0265(12) Uani 1 1 d . . . . .
H4 H 1.267908 -0.356238 0.890610 0.032 Uiso 1 1 calc R U . . .
HI H 1.254214 -0.290565 0.956735 0.032 Uiso 1 1 calc R U . . .
C00S C -0.6864(8) 0.7270(5) 0.6012(4) 0.0411(16) Uani 1 1 d . . . . .
H9 H -0.744462 0.717558 0.648454 0.062 Uiso 1 1 calc R U . . .
HJ H -0.682145 0.664629 0.578482 0.062 Uiso 1 1 calc R U . . .
HK H -0.735986 0.778610 0.572576 0.062 Uiso 1 1 calc R U . . .
C00T C -0.4560(8) 0.6766(4) 0.6523(4) 0.0374(16) Uani 1 1 d . . . . .
H10 H -0.465768 0.612575 0.632116 0.045 Uiso 1 1 calc R U . . .
HL H -0.513693 0.671917 0.700406 0.045 Uiso 1 1 calc R U . . .
C00U C 1.7156(7) -0.3662(5) 0.9374(3) 0.0301(13) Uani 1 1 d . . . . .
H5 H 1.757641 -0.365571 0.886808 0.036 Uiso 1 1 calc R U . . .
HM H 1.740834 -0.302226 0.954010 0.036 Uiso 1 1 calc R U . . .
C00V C -0.2893(8) 0.6915(5) 0.6583(4) 0.0426(17) Uani 1 1 d . . . . .
H11 H -0.276592 0.757170 0.675501 0.051 Uiso 1 1 calc R U . . .
HN H -0.228402 0.689561 0.611179 0.051 Uiso 1 1 calc R U . . .
C00W C -0.2332(9) 0.6104(5) 0.7094(4) 0.0446(18) Uani 1 1 d . . . . .
H12 H -0.259631 0.544899 0.695714 0.054 Uiso 1 1 calc R U . . .
HO H -0.285425 0.618111 0.757670 0.054 Uiso 1 1 calc R U . . .
C00X C 1.7935(7) -0.4481(5) 0.9779(4) 0.0353(15) Uani 1 1 d . . . . .
H6 H 1.770758 -0.512039 0.961596 0.053 Uiso 1 1 calc R U . . .
HP H 1.756869 -0.447643 1.028445 0.053 Uiso 1 1 calc R U . . .
HQ H 1.903597 -0.438258 0.969921 0.053 Uiso 1 1 calc R U . . .
C00Y C -0.0617(9) 0.6138(6) 0.7099(4) 0.0472(18) Uani 1 1 d . . . . .
H13 H -0.010059 0.604393 0.661736 0.057 Uiso 1 1 calc R U . . .
HR H -0.035525 0.680301 0.721818 0.057 Uiso 1 1 calc R U . . .
C00Z C -0.0013(9) 0.5361(5) 0.7618(4) 0.0478(19) Uani 1 1 d . . . . .
H14 H -0.043580 0.550585 0.810397 0.057 Uiso 1 1 calc R U . . .
HS H -0.038652 0.470447 0.753637 0.057 Uiso 1 1 calc R U . . .
C010 C 0.1702(10) 0.5302(6) 0.7569(4) 0.055(2) Uani 1 1 d . . . . .
H01A H 0.206473 0.592052 0.772474 0.066 Uiso 1 1 calc R U . . .
H01B H 0.213334 0.526161 0.706805 0.066 Uiso 1 1 calc R U . . .
C011 C 0.4002(10) 0.4407(7) 0.8021(4) 0.063(3) Uani 1 1 d . . . . .
H01C H 0.450785 0.449795 0.752726 0.076 Uiso 1 1 calc R U . . .
H01D H 0.426145 0.498133 0.826600 0.076 Uiso 1 1 calc R U . . .
C012 C 0.2302(10) 0.4423(6) 0.8010(4) 0.060(2) Uani 1 1 d . . . . .
H01E H 0.179087 0.442649 0.850210 0.072 Uiso 1 1 calc R U . . .
H01F H 0.202199 0.380387 0.782352 0.072 Uiso 1 1 calc R U . . .
C013 C 0.4644(11) 0.3487(7) 0.8372(5) 0.073(3) Uani 1 1 d . . . . .
H01G H 0.441240 0.291386 0.811924 0.087 Uiso 1 1 calc R U . . .
H01H H 0.412144 0.338520 0.886249 0.087 Uiso 1 1 calc R U . . .
C014 C 0.6343(11) 0.3492(8) 0.8397(4) 0.077(3) Uani 1 1 d . U . . .
H01I H 0.686570 0.358221 0.790550 0.093 Uiso 1 1 calc R U . . .
H01J H 0.657628 0.407279 0.864129 0.093 Uiso 1 1 calc R U . . .
C015 C 0.6995(11) 0.2573(7) 0.8761(5) 0.078(3) Uani 1 1 d . U . . .
H01K H 0.679890 0.199444 0.850635 0.094 Uiso 1 1 calc R U . . .
H01L H 0.645235 0.246907 0.924760 0.094 Uiso 1 1 calc R U . . .
C016 C 0.8696(11) 0.2612(8) 0.8801(4) 0.076(3) Uani 1 1 d . U . . .
H01M H 0.924122 0.270755 0.831439 0.091 Uiso 1 1 calc R U . . .
H01N H 0.889504 0.319358 0.905176 0.091 Uiso 1 1 calc R U . . .
C017 C 1.1046(11) 0.1753(8) 0.9224(4) 0.079(3) Uani 1 1 d . U . . .
H01O H 1.160102 0.186779 0.874072 0.095 Uiso 1 1 calc R U . . .
H01P H 1.121635 0.232920 0.948654 0.095 Uiso 1 1 calc R U . . .
C018 C 1.1695(12) 0.0819(7) 0.9592(5) 0.080(3) Uani 1 1 d . U . . .
H01Q H 1.152629 0.024131 0.933058 0.096 Uiso 1 1 calc R U . . .
H01R H 1.114546 0.070412 1.007647 0.096 Uiso 1 1 calc R U . . .
C019 C 0.9334(12) 0.1685(7) 0.9176(5) 0.078(3) Uani 1 1 d . U . . .
H01S H 0.916173 0.110402 0.891890 0.094 Uiso 1 1 calc R U . . .
H01T H 0.877719 0.157946 0.965965 0.094 Uiso 1 1 calc R U . . .
C01A C 1.3397(12) 0.0895(9) 0.9635(5) 0.092(4) Uani 1 1 d . U . . .
H01U H 1.394255 0.103045 0.915735 0.138 Uiso 1 1 calc R U . . .
H01V H 1.377494 0.026860 0.985047 0.138 Uiso 1 1 calc R U . . .
H01W H 1.356260 0.143477 0.992320 0.138 Uiso 1 1 calc R U . . .

loop_
_atom_site_aniso_label
_atom_site_aniso_U_11
_atom_site_aniso_U_22
_atom_site_aniso_U_33
_atom_site_aniso_U_23
_atom_site_aniso_U_13
_atom_site_aniso_U_12
Pd01 0.0152(3) 0.0086(3) 0.0318(4) -0.0010(2) -0.0056(2) -0.0004(2)
Pd02 0.0516(5) 0.0145(3) 0.0421(4) -0.0097(3) -0.0280(3) 0.0151(3)
Br03 0.0316(3) 0.0180(3) 0.0325(3) 0.0011(2) -0.0076(2) -0.0016(2)
Br04 0.0169(3) 0.0167(3) 0.0650(5) 0.0046(3) -0.0088(3) -0.0017(2)
Br05 0.0511(4) 0.0213(3) 0.0596(5) -0.0069(3) -0.0298(4) 0.0119(3)
Br06 0.0669(5) 0.0281(4) 0.0429(4) -0.0072(3) -0.0247(4) 0.0217(3)
N007 0.017(2) 0.012(2) 0.029(2) -0.0015(17) -0.0070(18) 0.0020(17)
N008 0.047(3) 0.016(2) 0.047(3) -0.012(2) -0.031(2) 0.017(2)
C009 0.015(3) 0.019(3) 0.036(3) -0.004(2) -0.010(2) 0.006(2)
C00A 0.024(3) 0.015(3) 0.032(3) -0.002(2) -0.010(2) 0.001(2)
C00B 0.018(3) 0.022(3) 0.034(3) -0.002(2) -0.011(2) 0.004(2)
C00C 0.016(3) 0.021(3) 0.038(3) -0.005(2) -0.010(2) 0.001(2)
C00D 0.018(3) 0.018(3) 0.041(3) 0.002(2) -0.008(2) 0.000(2)
C00E 0.017(3) 0.021(3) 0.036(3) -0.001(2) -0.009(2) 0.003(2)
C00F 0.016(3) 0.020(3) 0.038(3) -0.002(2) -0.011(2) 0.003(2)
C00G 0.025(3) 0.017(3) 0.036(3) -0.006(2) -0.008(2) 0.004(2)
C00H 0.019(3) 0.021(3) 0.040(3) -0.004(2) -0.014(2) 0.002(2)
C00I 0.017(3) 0.031(3) 0.028(3) -0.003(2) -0.008(2) 0.005(2)
C00J 0.019(3) 0.027(3) 0.033(3) -0.003(2) -0.009(2) 0.005(2)
C00K 0.059(4) 0.022(3) 0.043(3) -0.012(3) -0.027(3) 0.017(3)
C00L 0.020(3) 0.024(3) 0.033(3) -0.001(2) -0.009(2) 0.003(2)
C00M 0.018(3) 0.031(3) 0.030(3) -0.001(2) -0.007(2) 0.002(2)
C00N 0.019(3) 0.028(3) 0.036(3) 0.001(2) -0.007(2) 0.000(2)
C00O 0.016(3) 0.030(3) 0.031(3) 0.002(2) -0.006(2) -0.001(2)
C00P 0.019(3) 0.025(3) 0.034(3) 0.000(2) -0.008(2) -0.002(2)
C00Q 0.056(4) 0.021(3) 0.043(4) -0.017(3) -0.023(3) 0.012(3)
C00R 0.019(3) 0.031(3) 0.029(3) 0.002(2) -0.005(2) 0.002(2)
C00S 0.048(4) 0.026(3) 0.057(4) -0.007(3) -0.035(3) 0.012(3)
C00T 0.050(4) 0.020(3) 0.049(4) -0.007(3) -0.033(3) 0.017(3)
C00U 0.018(3) 0.033(3) 0.039(4) 0.004(3) -0.007(2) -0.002(2)
C00V 0.046(4) 0.032(4) 0.056(4) -0.010(3) -0.028(3) 0.022(3)
C00W 0.056(4) 0.031(4) 0.055(4) -0.015(3) -0.036(4) 0.023(3)
C00X 0.022(3) 0.036(4) 0.048(4) 0.001(3) -0.010(3) 0.005(3)
C00Y 0.051(4) 0.046(4) 0.051(4) -0.014(3) -0.029(3) 0.028(3)
C00Z 0.064(4) 0.038(4) 0.051(4) -0.021(3) -0.039(4) 0.028(3)
C010 0.066(5) 0.062(5) 0.044(4) -0.024(4) -0.029(4) 0.046(4)
C011 0.069(5) 0.090(6) 0.034(4) -0.019(4) -0.026(4) 0.063(5)
C012 0.076(5) 0.056(5) 0.061(5) -0.032(4) -0.051(4) 0.041(4)
C013 0.091(6) 0.071(6) 0.073(6) -0.044(4) -0.062(5) 0.062(5)
C014 0.078(5) 0.118(7) 0.038(4) -0.021(4) -0.022(4) 0.081(5)
C015 0.096(6) 0.088(6) 0.068(5) -0.053(4) -0.061(5) 0.071(5)
C016 0.075(5) 0.108(6) 0.043(4) -0.013(4) -0.019(4) 0.071(5)
C017 0.083(5) 0.119(7) 0.038(4) -0.024(4) -0.027(4) 0.079(5)
C018 0.094(5) 0.088(5) 0.072(5) -0.042(4) -0.057(4) 0.066(5)
C019 0.098(5) 0.076(5) 0.077(5) -0.046(4) -0.062(5) 0.063(4)
C01A 0.092(6) 0.137(9) 0.054(5) -0.030(6) -0.040(5) 0.089(6)

loop_
_atom_type_symbol
_atom_type_description
_atom_type_scat_dispersion_real
_atom_type_scat_dispersion_imag
_atom_type_scat_source
C C 0.0033 0.0016 'International Tables Vol C Tables 4.2.6.8 and 6.1.1.4'
H H 0.0000 0.0000 'International Tables Vol C Tables 4.2.6.8 and 6.1.1.4'
Br Br -0.2901 2.4595 'International Tables Vol C Tables 4.2.6.8 and 6.1.1.4'
N N 0.0061 0.0033 'International Tables Vol C Tables 4.2.6.8 and 6.1.1.4'
Pd Pd -0.9988 1.0072 'International Tables Vol C Tables 4.2.6.8 and 6.1.1.4'

loop_
_geom_angle_atom_site_label_1
_geom_angle_atom_site_label_2
_geom_angle_atom_site_label_3
_geom_angle
_geom_angle_site_symmetry_1
_geom_angle_site_symmetry_3
_geom_angle_publ_flag
Br03 Pd01 Br03 180.0 2_466 . ?
Br04 Pd01 Br03 90.34(2) 2_466 2_466 ?
Br04 Pd01 Br03 89.66(2) 2_466 . ?
Br04 Pd01 Br03 89.66(2) . 2_466 ?
Br04 Pd01 Br03 90.34(2) . . ?
Br04 Pd01 Br04 180.0 2_466 . ?
Br05 Pd02 Br05 180.0 2_576 . ?
Br06 Pd02 Br05 89.75(3) . . ?
Br06 Pd02 Br05 90.25(3) . 2_576 ?
Br06 Pd02 Br05 90.25(3) 2_576 . ?
Br06 Pd02 Br05 89.75(3) 2_576 2_576 ?
Br06 Pd02 Br06 180.00(4) . 2_576 ?
C00A N007 C009 108.7(4) . . ?
C00A N007 C00D 108.5(4) . . ?
C00A N007 C00G 108.8(4) . . ?
C00D N007 C009 111.5(4) . . ?
C00D N007 C00G 108.9(4) . . ?
C00G N007 C009 110.4(4) . . ?
C00K N008 C00Q 109.3(5) . . ?
C00K N008 C00S 109.2(5) . . ?
C00K N008 C00T 111.6(5) . . ?
C00Q N008 C00S 108.0(5) . . ?
C00Q N008 C00T 110.8(5) . . ?
C00S N008 C00T 107.8(5) . . ?
N007 C009 H00A 108.3 . . ?
N007 C009 H00B 108.3 . . ?
N007 C009 C00B 116.1(5) . . ?
H00A C009 H00B 107.4 . . ?
C00B C009 H00A 108.3 . . ?
C00B C009 H00B 108.3 . . ?
N007 C00A H00C 109.5 . . ?
N007 C00A H00D 109.5 . . ?
N007 C00A H00E 109.5 . . ?
H00C C00A H00D 109.5 . . ?
H00C C00A H00E 109.5 . . ?
H00D C00A H00E 109.5 . . ?
C009 C00B H00F 109.9 . . ?
C009 C00B H00G 109.9 . . ?
C009 C00B C00E 108.9(5) . . ?
H00F C00B H00G 108.3 . . ?
C00E C00B H00F 109.9 . . ?
C00E C00B H00G 109.9 . . ?
H00H C00C H00I 107.5 . . ?
C00F C00C H00H 108.4 . . ?
C00F C00C H00I 108.4 . . ?
C00J C00C H00H 108.4 . . ?
C00J C00C H00I 108.4 . . ?
C00J C00C C00F 115.5(5) . . ?
N007 C00D H00J 109.5 . . ?
N007 C00D H00K 109.5 . . ?
N007 C00D H00L 109.5 . . ?
H00J C00D H00K 109.5 . . ?
H00J C00D H00L 109.5 . . ?
H00K C00D H00L 109.5 . . ?
C00B C00E H00M 108.8 . . ?
C00B C00E H00N 108.8 . . ?
C00B C00E C00F 113.8(5) . . ?
H00M C00E H00N 107.7 . . ?
C00F C00E H00M 108.8 . . ?
C00F C00E H00N 108.8 . . ?
C00C C00F H00O 109.3 . . ?
C00C C00F H00P 109.3 . . ?
C00E C00F C00C 111.7(5) . . ?
C00E C00F H00O 109.3 . . ?
C00E C00F H00P 109.3 . . ?
H00O C00F H00P 107.9 . . ?
N007 C00G H00Q 109.5 . . ?
N007 C00G H00R 109.5 . . ?
N007 C00G H00S 109.5 . . ?
H00Q C00G H00R 109.5 . . ?
H00Q C00G H00S 109.5 . . ?
H00R C00G H00S 109.5 . . ?
H00T C00H H00U 107.6 . . ?
C00I C00H H00T 108.6 . . ?
C00I C00H H00U 108.6 . . ?
C00I C00H C00J 114.8(5) . . ?
C00J C00H H00T 108.6 . . ?
C00J C00H H00U 108.6 . . ?
C00H C00I H00V 108.8 . . ?
C00H C00I H00W 108.8 . . ?
C00H C00I C00L 113.7(5) . . ?
H00V C00I H00W 107.7 . . ?
C00L C00I H00V 108.8 . . ?
C00L C00I H00W 108.8 . . ?
C00C C00J C00H 112.4(5) . . ?
C00C C00J H00X 109.1 . . ?
C00C C00J H00Y 109.1 . . ?
C00H C00J H00X 109.1 . . ?
C00H C00J H00Y 109.1 . . ?
H00X C00J H00Y 107.9 . . ?
N008 C00K H7 109.5 . . ?
N008 C00K H 109.5 . . ?
N008 C00K HA 109.5 . . ?
H7 C00K H 109.5 . . ?
H7 C00K HA 109.5 . . ?
H C00K HA 109.5 . . ?
C00I C00L H00Z 108.7 . . ?
C00I C00L HB 108.7 . . ?
H00Z C00L HB 107.6 . . ?
C00M C00L C00I 114.4(5) . . ?
C00M C00L H00Z 108.7 . . ?
C00M C00L HB 108.7 . . ?
C00L C00M H00 108.9 . . ?
C00L C00M HC 108.9 . . ?
H00 C00M HC 107.7 . . ?
C00N C00M C00L 113.4(5) . . ?
C00N C00M H00 108.9 . . ?
C00N C00M HC 108.9 . . ?
C00M C00N H1 108.7 . . ?
C00M C00N HD 108.7 . . ?
C00M C00N C00R 114.4(5) . . ?
H1 C00N HD 107.6 . . ?
C00R C00N H1 108.7 . . ?
C00R C00N HD 108.7 . . ?
H2 C00O HE 107.7 . . ?
C00P C00O H2 108.8 . . ?
C00P C00O HE 108.8 . . ?
C00P C00O C00U 113.8(5) . . ?
C00U C00O H2 108.8 . . ?
C00U C00O HE 108.8 . . ?
C00O C00P H3 108.4 . . ?
C00O C00P HF 108.4 . . ?
C00O C00P C00R 115.5(5) . . ?
H3 C00P HF 107.5 . . ?
C00R C00P H3 108.4 . . ?
C00R C00P HF 108.4 . . ?
N008 C00Q H8 109.5 . . ?
N008 C00Q HG 109.5 . . ?
N008 C00Q HH 109.5 . . ?
H8 C00Q HG 109.5 . . ?
H8 C00Q HH 109.5 . . ?
HG C00Q HH 109.5 . . ?
C00N C00R C00P 113.0(5) . . ?
C00N C00R H4 109.0 . . ?
C00N C00R HI 109.0 . . ?
C00P C00R H4 109.0 . . ?
C00P C00R HI 109.0 . . ?
H4 C00R HI 107.8 . . ?
N008 C00S H9 109.5 . . ?
N008 C00S HJ 109.5 . . ?
N008 C00S HK 109.5 . . ?
H9 C00S HJ 109.5 . . ?
H9 C00S HK 109.5 . . ?
HJ C00S HK 109.5 . . ?
N008 C00T H10 108.6 . . ?
N008 C00T HL 108.6 . . ?
N008 C00T C00V 114.7(6) . . ?
H10 C00T HL 107.6 . . ?
C00V C00T H10 108.6 . . ?
C00V C00T HL 108.6 . . ?
C00O C00U H5 108.4 . . ?
C00O C00U HM 108.4 . . ?
H5 C00U HM 107.5 . . ?
C00X C00U C00O 115.5(5) . . ?
C00X C00U H5 108.4 . . ?
C00X C00U HM 108.4 . . ?
C00T C00V H11 109.7 . . ?
C00T C00V HN 109.7 . . ?
C00T C00V C00W 110.0(6) . . ?
H11 C00V HN 108.2 . . ?
C00W C00V H11 109.7 . . ?
C00W C00V HN 109.7 . . ?
C00V C00W H12 109.2 . . ?
C00V C00W HO 109.2 . . ?
C00V C00W C00Y 112.0(7) . . ?
H12 C00W HO 107.9 . . ?
C00Y C00W H12 109.2 . . ?
C00Y C00W HO 109.2 . . ?
C00U C00X H6 109.5 . . ?
C00U C00X HP 109.5 . . ?
C00U C00X HQ 109.5 . . ?
H6 C00X HP 109.5 . . ?
H6 C00X HQ 109.5 . . ?
HP C00X HQ 109.5 . . ?
C00W C00Y H13 108.8 . . ?
C00W C00Y HR 108.8 . . ?
H13 C00Y HR 107.7 . . ?
C00Z C00Y C00W 113.8(7) . . ?
C00Z C00Y H13 108.8 . . ?
C00Z C00Y HR 108.8 . . ?
C00Y C00Z H14 108.6 . . ?
C00Y C00Z HS 108.6 . . ?
H14 C00Z HS 107.6 . . ?
C010 C00Z C00Y 114.6(7) . . ?
C010 C00Z H14 108.6 . . ?
C010 C00Z HS 108.6 . . ?
C00Z C010 H01A 108.7 . . ?
C00Z C010 H01B 108.7 . . ?
C00Z C010 C012 114.1(8) . . ?
H01A C010 H01B 107.6 . . ?
C012 C010 H01A 108.7 . . ?
C012 C010 H01B 108.7 . . ?
H01C C011 H01D 107.4 . . ?
C012 C011 H01C 108.4 . . ?
C012 C011 H01D 108.4 . . ?
C013 C011 H01C 108.4 . . ?
C013 C011 H01D 108.4 . . ?
C013 C011 C012 115.6(9) . . ?
C010 C012 H01E 108.6 . . ?
C010 C012 H01F 108.6 . . ?
C011 C012 C010 114.7(8) . . ?
C011 C012 H01E 108.6 . . ?
C011 C012 H01F 108.6 . . ?
H01E C012 H01F 107.6 . . ?
C011 C013 H01G 108.5 . . ?
C011 C013 H01H 108.5 . . ?
C011 C013 C014 115.0(9) . . ?
H01G C013 H01H 107.5 . . ?
C014 C013 H01G 108.5 . . ?
C014 C013 H01H 108.5 . . ?
C013 C014 H01I 108.5 . . ?
C013 C014 H01J 108.5 . . ?
H01I C014 H01J 107.5 . . ?
C015 C014 C013 115.3(10) . . ?
C015 C014 H01I 108.5 . . ?
C015 C014 H01J 108.5 . . ?
C014 C015 H01K 108.7 . . ?
C014 C015 H01L 108.7 . . ?
C014 C015 C016 114.3(10) . . ?
H01K C015 H01L 107.6 . . ?
C016 C015 H01K 108.7 . . ?
C016 C015 H01L 108.7 . . ?
C015 C016 H01M 108.8 . . ?
C015 C016 H01N 108.8 . . ?
H01M C016 H01N 107.7 . . ?
C019 C016 C015 113.7(10) . . ?
C019 C016 H01M 108.8 . . ?
C019 C016 H01N 108.8 . . ?
H01O C017 H01P 107.8 . . ?
C018 C017 H01O 109.0 . . ?
C018 C017 H01P 109.0 . . ?
C018 C017 C019 112.8(10) . . ?
C019 C017 H01O 109.0 . . ?
C019 C017 H01P 109.0 . . ?
C017 C018 H01Q 109.2 . . ?
C017 C018 H01R 109.2 . . ?
C017 C018 C01A 112.3(10) . . ?
H01Q C018 H01R 107.9 . . ?
C01A C018 H01Q 109.2 . . ?
C01A C018 H01R 109.2 . . ?
C016 C019 C017 112.7(10) . . ?
C016 C019 H01S 109.1 . . ?
C016 C019 H01T 109.1 . . ?
C017 C019 H01S 109.1 . . ?
C017 C019 H01T 109.1 . . ?
H01S C019 H01T 107.8 . . ?
C018 C01A H01U 109.5 . . ?
C018 C01A H01V 109.5 . . ?
C018 C01A H01W 109.5 . . ?
H01U C01A H01V 109.5 . . ?
H01U C01A H01W 109.5 . . ?
H01V C01A H01W 109.5 . . ?

loop_
_geom_bond_atom_site_label_1
_geom_bond_atom_site_label_2
_geom_bond_distance
_geom_bond_site_symmetry_2
_geom_bond_publ_flag
Pd01 Br03 2.4413(6) . ?
Pd01 Br03 2.4413(6) 2_466 ?
Pd01 Br04 2.4290(6) . ?
Pd01 Br04 2.4290(6) 2_466 ?
Pd02 Br05 2.4353(8) . ?
Pd02 Br05 2.4353(8) 2_576 ?
Pd02 Br06 2.4290(7) . ?
Pd02 Br06 2.4291(7) 2_576 ?
N007 C009 1.513(7) . ?
N007 C00A 1.493(7) . ?
N007 C00D 1.498(7) . ?
N007 C00G 1.507(7) . ?
N008 C00K 1.485(9) . ?
N008 C00Q 1.498(7) . ?
N008 C00S 1.499(9) . ?
N008 C00T 1.515(7) . ?
C009 H00A 0.9900 . ?
C009 H00B 0.9900 . ?
C009 C00B 1.522(8) . ?
C00A H00C 0.9800 . ?
C00A H00D 0.9800 . ?
C00A H00E 0.9800 . ?
C00B H00F 0.9900 . ?
C00B H00G 0.9900 . ?
C00B C00E 1.524(8) . ?
C00C H00H 0.9900 . ?
C00C H00I 0.9900 . ?
C00C C00F 1.526(7) . ?
C00C C00J 1.516(8) . ?
C00D H00J 0.9800 . ?
C00D H00K 0.9800 . ?
C00D H00L 0.9800 . ?
C00E H00M 0.9900 . ?
C00E H00N 0.9900 . ?
C00E C00F 1.526(8) . ?
C00F H00O 0.9900 . ?
C00F H00P 0.9900 . ?
C00G H00Q 0.9800 . ?
C00G H00R 0.9800 . ?
C00G H00S 0.9800 . ?
C00H H00T 0.9900 . ?
C00H H00U 0.9900 . ?
C00H C00I 1.515(8) . ?
C00H C00J 1.527(8) . ?
C00I H00V 0.9900 . ?
C00I H00W 0.9900 . ?
C00I C00L 1.526(8) . ?
C00J H00X 0.9900 . ?
C00J H00Y 0.9900 . ?
C00K H7 0.9800 . ?
C00K H 0.9800 . ?
C00K HA 0.9800 . ?
C00L H00Z 0.9900 . ?
C00L HB 0.9900 . ?
C00L C00M 1.519(8) . ?
C00M H00 0.9900 . ?
C00M HC 0.9900 . ?
C00M C00N 1.519(8) . ?
C00N H1 0.9900 . ?
C00N HD 0.9900 . ?
C00N C00R 1.521(8) . ?
C00O H2 0.9900 . ?
C00O HE 0.9900 . ?
C00O C00P 1.512(8) . ?
C00O C00U 1.514(8) . ?
C00P H3 0.9900 . ?
C00P HF 0.9900 . ?
C00P C00R 1.524(8) . ?
C00Q H8 0.9800 . ?
C00Q HG 0.9800 . ?
C00Q HH 0.9800 . ?
C00R H4 0.9900 . ?
C00R HI 0.9900 . ?
C00S H9 0.9800 . ?
C00S HJ 0.9800 . ?
C00S HK 0.9800 . ?
C00T H10 0.9900 . ?
C00T HL 0.9900 . ?
C00T C00V 1.519(10) . ?
C00U H5 0.9900 . ?
C00U HM 0.9900 . ?
C00U C00X 1.501(8) . ?
C00V H11 0.9900 . ?
C00V HN 0.9900 . ?
C00V C00W 1.522(9) . ?
C00W H12 0.9900 . ?
C00W HO 0.9900 . ?
C00W C00Y 1.525(10) . ?
C00X H6 0.9800 . ?
C00X HP 0.9800 . ?
C00X HQ 0.9800 . ?
C00Y H13 0.9900 . ?
C00Y HR 0.9900 . ?
C00Y C00Z 1.518(9) . ?
C00Z H14 0.9900 . ?
C00Z HS 0.9900 . ?
C00Z C010 1.511(11) . ?
C010 H01A 0.9900 . ?
C010 H01B 0.9900 . ?
C010 C012 1.522(10) . ?
C011 H01C 0.9900 . ?
C011 H01D 0.9900 . ?
C011 C012 1.511(12) . ?
C011 C013 1.497(11) . ?
C012 H01E 0.9900 . ?
C012 H01F 0.9900 . ?
C013 H01G 0.9900 . ?
C013 H01H 0.9900 . ?
C013 C014 1.515(13) . ?
C014 H01I 0.9900 . ?
C014 H01J 0.9900 . ?
C014 C015 1.510(11) . ?
C015 H01K 0.9900 . ?
C015 H01L 0.9900 . ?
C015 C016 1.524(13) . ?
C016 H01M 0.9900 . ?
C016 H01N 0.9900 . ?
C016 C019 1.522(11) . ?
C017 H01O 0.9900 . ?
C017 H01P 0.9900 . ?
C017 C018 1.528(12) . ?
C017 C019 1.540(14) . ?
C018 H01Q 0.9900 . ?
C018 H01R 0.9900 . ?
C018 C01A 1.529(14) . ?
C019 H01S 0.9900 . ?
C019 H01T 0.9900 . ?
C01A H01U 0.9800 . ?
C01A H01V 0.9800 . ?
C01A H01W 0.9800 . ?

loop_
_geom_torsion_atom_site_label_1
_geom_torsion_atom_site_label_2
_geom_torsion_atom_site_label_3
_geom_torsion_atom_site_label_4
_geom_torsion
_geom_torsion_site_symmetry_1
_geom_torsion_site_symmetry_2
_geom_torsion_site_symmetry_3
_geom_torsion_site_symmetry_4
_geom_torsion_publ_flag
N007 C009 C00B C00E -169.4(4) . . . . ?
N008 C00T C00V C00W 175.4(5) . . . . ?
C009 C00B C00E C00F -169.8(5) . . . . ?
C00A N007 C009 C00B -168.4(4) . . . . ?
C00B C00E C00F C00C -170.6(5) . . . . ?
C00D N007 C009 C00B -48.8(6) . . . . ?
C00F C00C C00J C00H -177.9(5) . . . . ?
C00G N007 C009 C00B 72.4(6) . . . . ?
C00H C00I C00L C00M 179.0(5) . . . . ?
C00I C00H C00J C00C -169.8(5) . . . . ?
C00I C00L C00M C00N -179.1(5) . . . . ?
C00J C00C C00F C00E -167.0(5) . . . . ?
C00J C00H C00I C00L 179.0(5) . . . . ?
C00K N008 C00T C00V 54.7(7) . . . . ?
C00L C00M C00N C00R 177.7(5) . . . . ?
C00M C00N C00R C00P -179.9(5) . . . . ?
C00O C00P C00R C00N 179.3(5) . . . . ?
C00P C00O C00U C00X -178.5(5) . . . . ?
C00Q N008 C00T C00V -67.3(8) . . . . ?
C00S N008 C00T C00V 174.6(6) . . . . ?
C00T C00V C00W C00Y 172.4(6) . . . . ?
C00U C00O C00P C00R -178.8(5) . . . . ?
C00V C00W C00Y C00Z 178.3(6) . . . . ?
C00W C00Y C00Z C010 173.1(6) . . . . ?
C00Y C00Z C010 C012 -171.2(6) . . . . ?
C00Z C010 C012 C011 -174.5(6) . . . . ?
C011 C013 C014 C015 179.0(7) . . . . ?
C012 C011 C013 C014 -178.5(7) . . . . ?
C013 C011 C012 C010 -172.4(6) . . . . ?
C013 C014 C015 C016 -178.0(7) . . . . ?
C014 C015 C016 C019 179.4(7) . . . . ?
C015 C016 C019 C017 -178.7(7) . . . . ?
C018 C017 C019 C016 -179.3(7) . . . . ?
C019 C017 C018 C01A 179.9(7) . . . . ?
